data_2218846
loop_
_publ_author_name
'Fischer, Conrad'
'Gruber, Tobias'
'Seichter, Wilhelm'
'Weber, Edwin'
'Ibragimov, Bakhtiyar T.'

_publ_section_title
;
 <i>N</i>-Cyclododecyl-5-(dimethylamino)naphthalene-1-sulfonamide
;
_journal_coeditor_code XU2416
_journal_issue 7
_journal_name_full 'Acta Crystallographica Section E'
_journal_page_first o1204
_journal_paper_doi 10.1107/S1600536808016164
_journal_volume 64
_journal_year 2008
_chemical_formula_iupac 'C24 H36 N2 O2 S'
_chemical_formula_moiety 'C24 H36 N2 O2 S'
_chemical_formula_sum 'C24 H36 N2 O2 S'
_chemical_formula_weight 416.62
_chemical_melting_point 437
_chemical_name_systematic
;
<i>N</i>-Cyclododecyl-5-(dimethylamino)naphthalene-1-sulfonamide
;
_space_group_IT_number 14
_symmetry_cell_setting monoclinic
_symmetry_space_group_name_Hall '-P 2ybc'
_symmetry_space_group_name_H-M 'P 1 21/c 1'
_atom_sites_solution_hydrogens geom
_atom_sites_solution_primary direct
_atom_sites_solution_secondary difmap
_audit_creation_method SHELXL-97
_cell_angle_alpha 90.00
_cell_angle_beta 95.8140(10)
_cell_angle_gamma 90.00
_cell_formula_units_Z 4
_cell_length_a 10.3564(3)
_cell_length_b 13.5117(4)
_cell_length_c 16.2076(4)
_cell_measurement_reflns_used 9249
_cell_measurement_temperature 93(2)
_cell_measurement_theta_max 38.98
_cell_measurement_theta_min 2.49
_cell_volume 2256.30(11)
_computing_cell_refinement 'SAINT (Bruker, 2004)'
_computing_data_collection 'APEX2 (Bruker, 2004)'
_computing_data_reduction 'SAINT (Bruker, 2004)'
_computing_molecular_graphics 'SHELXTL (Sheldrick, 2008)'
_computing_publication_material 'SHELXTL (Sheldrick, 2008)'
_computing_structure_refinement 'SHELXTL (Sheldrick, 2008)'
_computing_structure_solution 'SHELXTL (Sheldrick, 2008)'
_diffrn_ambient_temperature 93(2)
_diffrn_measured_fraction_theta_full 0.999
_diffrn_measured_fraction_theta_max 0.999
_diffrn_measurement_device_type 'Bruker Kappa APEXII CCD'
_diffrn_measurement_method '\f and \w'
_diffrn_radiation_monochromator graphite
_diffrn_radiation_source 'fine-focus sealed tube'
_diffrn_radiation_type MoK\a
_diffrn_radiation_wavelength 0.71073
_diffrn_reflns_av_R_equivalents 0.0337
_diffrn_reflns_av_sigmaI/netI 0.0328
_diffrn_reflns_limit_h_max 19
_diffrn_reflns_limit_h_min -18
_diffrn_reflns_limit_k_max 24
_diffrn_reflns_limit_k_min -24
_diffrn_reflns_limit_l_max 29
_diffrn_reflns_limit_l_min -29
_diffrn_reflns_number 71103
_diffrn_reflns_theta_full 41.03
_diffrn_reflns_theta_max 41.03
_diffrn_reflns_theta_min 1.97
_diffrn_standards_interval_count 0
_diffrn_standards_interval_time 0
_diffrn_standards_number 0
_exptl_absorpt_coefficient_mu 0.166
_exptl_absorpt_correction_T_max 0.9535
_exptl_absorpt_correction_T_min 0.8262
_exptl_absorpt_correction_type multi-scan
_exptl_absorpt_process_details '(SADABS; Sheldrick, 2002)'
_exptl_crystal_colour 'light yellow'
_exptl_crystal_density_diffrn 1.227
_exptl_crystal_density_method 'not measured'
_exptl_crystal_description plate
_exptl_crystal_F_000 904
_exptl_crystal_size_max 0.54
_exptl_crystal_size_mid 0.42
_exptl_crystal_size_min 0.29
_refine_diff_density_max 0.455
_refine_diff_density_min -0.262
_refine_ls_extinction_method none
_refine_ls_goodness_of_fit_ref 1.019
_refine_ls_hydrogen_treatment mixed
_refine_ls_matrix_type full
_refine_ls_number_parameters 469
_refine_ls_number_reflns 14866
_refine_ls_number_restraints 0
_refine_ls_restrained_S_all 1.019
_refine_ls_R_factor_all 0.0641
_refine_ls_R_factor_gt 0.0385
_refine_ls_shift/su_max 0.000
_refine_ls_shift/su_mean 0.000
_refine_ls_structure_factor_coef Fsqd
_refine_ls_weighting_details 'calc w=1/[\s^2^(Fo^2^)+(0.0655P)^2^+0.1633P] where P=(Fo^2^+2Fc^2^)/3'
_refine_ls_weighting_scheme calc
_refine_ls_wR_factor_gt 0.1057
_refine_ls_wR_factor_ref 0.1204
_reflns_number_gt 10604
_reflns_number_total 14866
_reflns_threshold_expression I>2\s(I)
_cod_data_source_file xu2416.cif
_cod_data_source_block I
_cod_depositor_comments
;
The following automatic conversions were performed:
'_exptl_absorpt_correction_type' value 'multi scan' changed to
'multi-scan' according to
'/home/saulius/struct/CIF-dictionaries/cif_core.dic' dictionary named
'cif_core.dic' version 2.4.1 from 2010-06-29.

Automatic conversion script
Id: cif_fix_enum 1527 2010-12-29 10:47:43Z saulius 

The following automatic conversions were performed:

'_exptl_absorpt_correction_type' value 'multi scan' changed to
'multi-scan' according to
/home/saulius/struct/CIF-dictionaries/cif_core.dic dictionary named
'cif_core.dic' version 2.4.1 from 2010-06-29.

Automatic conversion script
Id: cif_fix_values 1715 2011-07-08 13:25:40Z adriana 
;
_cod_original_sg_symbol_H-M 'P 21/c'
_cod_database_code 2218846
_cod_database_fobs_code 2218846

loop_
_symmetry_equiv_pos_as_xyz
'x, y, z'
'-x, y+1/2, -z+1/2'
'-x, -y, -z'
'x, -y-1/2, z-1/2'

loop_
_atom_site_type_symbol
_atom_site_label
_atom_site_fract_x
_atom_site_fract_y
_atom_site_fract_z
_atom_site_U_iso_or_equiv
_atom_site_adp_type
_atom_site_calc_flag
_atom_site_refinement_flags
_atom_site_occupancy
_atom_site_disorder_assembly
_atom_site_disorder_group
S S1 0.039201(15) 0.332136(11) 0.456193(9) 0.01773(4) Uani d . 1 A 1
O O1 -0.06052(5) 0.36676(4) 0.50517(3) 0.02297(10) Uani d . 1 A 1
O O2 0.11146(5) 0.24527(4) 0.48235(3) 0.02405(10) Uani d . 1 A 1
N N1 -0.23380(5) 0.42906(4) 0.08519(3) 0.01851(9) Uani d . 1 A 1
N N2 0.14083(5) 0.42236(4) 0.45239(3) 0.01769(9) Uani d . 1 A 1
H H2' 0.1060(11) 0.4782(9) 0.4485(7) 0.034(3) Uiso d . 1 B 1
C C1 -0.21013(5) 0.44354(4) 0.17181(4) 0.01559(9) Uani d . 1 A 1
C C2 -0.25882(6) 0.52375(5) 0.21154(4) 0.01812(10) Uani d . 1 A 1
H H2 -0.3110 0.5712 0.1804 0.022 Uiso calc R 1 A 1
C C3 -0.23173(7) 0.53578(5) 0.29785(4) 0.01954(11) Uani d . 1 A 1
H H3 -0.2671 0.5909 0.3242 0.023 Uiso calc R 1 A 1
C C4 -0.15557(6) 0.46971(5) 0.34466(4) 0.01791(10) Uani d . 1 A 1
H H4 -0.1360 0.4807 0.4025 0.021 Uiso calc R 1 A 1
C C5 -0.10584(6) 0.38498(4) 0.30710(4) 0.01552(9) Uani d . 1 A 1
C C6 -0.02721(6) 0.31162(4) 0.35209(4) 0.01712(10) Uani d . 1 A 1
C C7 0.01112(7) 0.22697(5) 0.31416(4) 0.02077(11) Uani d . 1 A 1
H H7 0.0636 0.1796 0.3452 0.025 Uiso calc R 1 A 1
C C8 -0.02742(7) 0.21044(5) 0.22930(5) 0.02228(12) Uani d . 1 A 1
H H8 -0.0040 0.1506 0.2039 0.027 Uiso calc R 1 A 1
C C9 -0.09844(6) 0.28033(5) 0.18340(4) 0.01948(10) Uani d . 1 A 1
H H9 -0.1227 0.2687 0.1261 0.023 Uiso calc R 1 A 1
C C10 -0.13641(5) 0.36992(4) 0.21999(4) 0.01529(9) Uani d . 1 A 1
C C11 -0.11742(7) 0.43858(6) 0.04101(4) 0.02615(13) Uani d . 1 A 1
H H11A -0.0945 0.5087 0.0370 0.039 Uiso calc R 1 A 1
H H11B -0.1349 0.4107 -0.0148 0.039 Uiso calc R 1 A 1
H H11C -0.0453 0.4027 0.0714 0.039 Uiso calc R 1 A 1
C C12 -0.33772(7) 0.48886(6) 0.04336(4) 0.02499(13) Uani d . 1 A 1
H H12A -0.4145 0.4848 0.0739 0.037 Uiso calc R 1 A 1
H H12B -0.3593 0.4641 -0.0132 0.037 Uiso calc R 1 A 1
H H12C -0.3092 0.5579 0.0413 0.037 Uiso calc R 1 A 1
C C13 0.26599(10) 0.40723(8) 0.41631(6) 0.01599(15) Uani d P 0.8623(12) A 1
H H13 0.2564(11) 0.3489(8) 0.3830(7) 0.015(2) Uiso d P 0.8623(12) A 1
C C14 0.29031(8) 0.49533(6) 0.36018(5) 0.01951(13) Uani d P 0.8623(12) A 1
H H14A 0.3902(12) 0.5005(9) 0.3563(7) 0.026(3) Uiso d P 0.8623(12) A 1
H H14B 0.2651(13) 0.5557(10) 0.3868(8) 0.031(3) Uiso d P 0.8623(12) A 1
C C15 0.21831(8) 0.48964(6) 0.27273(5) 0.02269(15) Uani d P 0.8623(12) A 1
H H15A 0.1238(12) 0.4829(9) 0.2768(7) 0.025(3) Uiso d P 0.8623(12) A 1
H H15B 0.2324(13) 0.5552(10) 0.2449(8) 0.031(3) Uiso d P 0.8623(12) A 1
C C16 0.25964(11) 0.40350(9) 0.21972(7) 0.02426(19) Uani d P 0.8623(12) A 1
H H16A 0.2467(12) 0.3403(9) 0.2514(8) 0.020(3) Uiso d P 0.8623(12) A 1
H H16B 0.2029(13) 0.4015(10) 0.1665(8) 0.032(3) Uiso d P 0.8623(12) A 1
C C17 0.39987(9) 0.40970(6) 0.19824(5) 0.02443(15) Uani d P 0.8623(12) A 1
H H17A 0.4599(12) 0.4308(9) 0.2472(8) 0.026(3) Uiso d P 0.8623(12) A 1
H H17B 0.4033(14) 0.4678(11) 0.1564(9) 0.041(4) Uiso d P 0.8623(12) A 1
C C18 0.45099(12) 0.31286(7) 0.16479(6) 0.02798(18) Uani d P 0.8623(12) A 1
H H18A 0.5359(15) 0.3266(11) 0.1369(9) 0.040(4) Uiso d P 0.8623(12) A 1
H H18B 0.3903(16) 0.2865(13) 0.1204(10) 0.051(4) Uiso d P 0.8623(12) A 1
C C19 0.47808(14) 0.23333(9) 0.23171(8) 0.0257(2) Uani d P 0.8623(12) A 1
H H19A 0.4022(12) 0.2275(9) 0.2587(8) 0.027(3) Uiso d P 0.8623(12) A 1
H H19B 0.4843(15) 0.1656(11) 0.2067(9) 0.042(4) Uiso d P 0.8623(12) A 1
C C20 0.59746(8) 0.25578(6) 0.29262(6) 0.02371(15) Uani d P 0.8623(12) A 1
H H20A 0.6066(13) 0.3314(9) 0.2995(8) 0.027(3) Uiso d P 0.8623(12) A 1
H H20B 0.6733(13) 0.2330(10) 0.2690(8) 0.033(3) Uiso d P 0.8623(12) A 1
C C21 0.59636(9) 0.20577(6) 0.37710(6) 0.02530(16) Uani d P 0.8623(12) A 1
H H21A 0.5887(13) 0.1346(10) 0.3676(8) 0.032(3) Uiso d P 0.8623(12) A 1
H H21B 0.6813(12) 0.2197(9) 0.4102(8) 0.025(3) Uiso d P 0.8623(12) A 1
C C22 0.48776(10) 0.24042(7) 0.42801(6) 0.02177(15) Uani d P 0.8623(12) A 1
H H22A 0.4013(12) 0.2295(9) 0.3935(7) 0.024(3) Uiso d P 0.8623(12) A 1
H H22B 0.4854(13) 0.1965(10) 0.4788(8) 0.030(3) Uiso d P 0.8623(12) A 1
C C23 0.50024(8) 0.34853(6) 0.45558(5) 0.02195(14) Uani d P 0.8623(12) A 1
H H23A 0.5261(11) 0.3903(9) 0.4092(7) 0.022(3) Uiso d P 0.8623(12) A 1
H H23B 0.5757(12) 0.3529(9) 0.4994(8) 0.027(3) Uiso d P 0.8623(12) A 1
C C24 0.37593(8) 0.39027(6) 0.48608(5) 0.01908(13) Uani d P 0.8623(12) A 1
H H24A 0.3437(12) 0.3419(8) 0.5269(8) 0.021(3) Uiso d P 0.8623(12) A 1
H H24B 0.3937(12) 0.4520(9) 0.5149(8) 0.026(3) Uiso d P 0.8623(12) A 1
C C13A 0.2423(7) 0.4184(5) 0.3938(4) 0.0194(11) Uani d P 0.1377(12) A 2
H H13A 0.2460 0.3492 0.3722 0.023 Uiso calc PR 0.1377(12) A 2
C C14A 0.2135(5) 0.4874(4) 0.3205(3) 0.0217(9) Uani d P 0.1377(12) A 2
H H14C 0.2274 0.5566 0.3396 0.026 Uiso calc PR 0.1377(12) A 2
H H14D 0.1211 0.4805 0.2989 0.026 Uiso calc PR 0.1377(12) A 2
C C15A 0.2983(6) 0.4673(4) 0.2497(4) 0.0269(10) Uani d P 0.1377(12) A 2
H H15C 0.2839 0.5208 0.2081 0.032 Uiso calc PR 0.1377(12) A 2
H H15D 0.3907 0.4697 0.2724 0.032 Uiso calc PR 0.1377(12) A 2
C C16A 0.2720(8) 0.3687(6) 0.2067(5) 0.0289(13) Uani d P 0.1377(12) A 2
H H16C 0.1888 0.3727 0.1710 0.035 Uiso calc PR 0.1377(12) A 2
H H16D 0.2629 0.3171 0.2491 0.035 Uiso calc PR 0.1377(12) A 2
C C17A 0.3806(6) 0.3380(5) 0.1532(4) 0.0292(11) Uani d P 0.1377(12) A 2
H H17C 0.3500 0.2805 0.1186 0.035 Uiso calc PR 0.1377(12) A 2
H H17D 0.3959 0.3932 0.1152 0.035 Uiso calc PR 0.1377(12) A 2
C C18A 0.5089(6) 0.3109(4) 0.2021(4) 0.0262(10) Uani d P 0.1377(12) A 2
H H18C 0.5739 0.3006 0.1621 0.031 Uiso calc PR 0.1377(12) A 2
H H18D 0.5380 0.3684 0.2370 0.031 Uiso calc PR 0.1377(12) A 2
C C19A 0.5103(9) 0.2219(7) 0.2568(5) 0.0290(14) Uani d P 0.1377(12) A 2
H H19C 0.5224 0.1629 0.2222 0.035 Uiso calc PR 0.1377(12) A 2
H H19D 0.4235 0.2160 0.2770 0.035 Uiso calc PR 0.1377(12) A 2
C C20A 0.6097(5) 0.2175(4) 0.3309(3) 0.0226(9) Uani d P 0.1377(12) A 2
H H20C 0.6965 0.2290 0.3121 0.027 Uiso calc PR 0.1377(12) A 2
H H20D 0.6094 0.1500 0.3546 0.027 Uiso calc PR 0.1377(12) A 2
C C21A 0.5887(5) 0.2918(4) 0.3989(3) 0.0226(9) Uani d P 0.1377(12) A 2
H H21C 0.6677 0.2934 0.4388 0.027 Uiso calc PR 0.1377(12) A 2
H H21D 0.5779 0.3584 0.3736 0.027 Uiso calc PR 0.1377(12) A 2
C C22A 0.4735(6) 0.2708(5) 0.4459(4) 0.0227(10) Uani d P 0.1377(12) A 2
H H22C 0.4006 0.2494 0.4056 0.027 Uiso calc PR 0.1377(12) A 2
H H22D 0.4958 0.2145 0.4837 0.027 Uiso calc PR 0.1377(12) A 2
C C23A 0.4269(5) 0.3538(4) 0.4958(3) 0.0227(9) Uani d P 0.1377(12) A 2
H H23C 0.5009 0.3787 0.5335 0.027 Uiso calc PR 0.1377(12) A 2
H H23D 0.3614 0.3277 0.5305 0.027 Uiso calc PR 0.1377(12) A 2
C C24A 0.3680(5) 0.4397(4) 0.4452(3) 0.0220(9) Uani d P 0.1377(12) A 2
H H24C 0.3535 0.4948 0.4835 0.026 Uiso calc PR 0.1377(12) A 2
H H24D 0.4317 0.4628 0.4078 0.026 Uiso calc PR 0.1377(12) A 2

loop_
_atom_site_aniso_label
_atom_site_aniso_U_11
_atom_site_aniso_U_22
_atom_site_aniso_U_33
_atom_site_aniso_U_12
_atom_site_aniso_U_13
_atom_site_aniso_U_23
S1 0.01813(7) 0.01768(7) 0.01798(6) 0.00164(5) 0.00484(5) 0.00483(5)
O1 0.0224(2) 0.0277(2) 0.0202(2) 0.00305(18) 0.00882(17) 0.00475(17)
O2 0.0248(2) 0.0197(2) 0.0278(2) 0.00326(17) 0.00366(18) 0.00930(18)
N1 0.0155(2) 0.0247(2) 0.01568(19) 0.00039(17) 0.00316(16) -0.00216(17)
N2 0.0186(2) 0.0165(2) 0.0185(2) 0.00146(17) 0.00489(17) 0.00115(16)
C1 0.0131(2) 0.0173(2) 0.0167(2) -0.00111(17) 0.00304(17) -0.00180(17)
C2 0.0187(2) 0.0171(2) 0.0185(2) 0.00267(19) 0.00184(19) -0.00127(19)
C3 0.0226(3) 0.0173(2) 0.0189(2) 0.0045(2) 0.0028(2) -0.00262(19)
C4 0.0204(2) 0.0166(2) 0.0170(2) 0.00290(19) 0.00259(19) -0.00208(18)
C5 0.0148(2) 0.0140(2) 0.0182(2) -0.00004(17) 0.00383(17) -0.00080(17)
C6 0.0167(2) 0.0147(2) 0.0205(2) 0.00090(18) 0.00426(18) 0.00131(18)
C7 0.0205(3) 0.0149(2) 0.0275(3) 0.00235(19) 0.0049(2) 0.0006(2)
C8 0.0221(3) 0.0164(2) 0.0290(3) 0.0023(2) 0.0058(2) -0.0049(2)
C9 0.0182(2) 0.0176(2) 0.0231(3) -0.00017(19) 0.0049(2) -0.0059(2)
C10 0.0136(2) 0.0147(2) 0.0181(2) -0.00075(16) 0.00396(17) -0.00231(17)
C11 0.0223(3) 0.0366(4) 0.0209(3) 0.0001(3) 0.0090(2) -0.0012(3)
C12 0.0225(3) 0.0328(3) 0.0192(3) 0.0043(2) -0.0004(2) -0.0007(2)
C13 0.0180(4) 0.0155(3) 0.0149(4) 0.0001(3) 0.0041(3) -0.0004(3)
C14 0.0211(3) 0.0178(3) 0.0202(3) -0.0010(2) 0.0051(2) 0.0013(2)
C15 0.0194(3) 0.0273(4) 0.0217(3) 0.0012(3) 0.0042(2) 0.0074(3)
C16 0.0239(4) 0.0321(5) 0.0170(4) -0.0055(4) 0.0032(3) 0.0019(4)
C17 0.0291(4) 0.0230(3) 0.0230(3) -0.0026(3) 0.0113(3) 0.0045(3)
C18 0.0400(6) 0.0270(4) 0.0185(3) -0.0025(4) 0.0104(4) -0.0012(3)
C19 0.0334(6) 0.0189(4) 0.0258(5) -0.0070(4) 0.0072(4) -0.0033(4)
C20 0.0234(3) 0.0205(3) 0.0289(4) -0.0014(3) 0.0111(3) -0.0005(3)
C21 0.0275(4) 0.0203(3) 0.0292(4) 0.0075(3) 0.0080(3) 0.0018(3)
C22 0.0267(4) 0.0159(3) 0.0237(4) 0.0017(3) 0.0076(3) 0.0011(3)
C23 0.0187(3) 0.0197(3) 0.0271(3) 0.0014(2) 0.0011(3) -0.0044(3)
C24 0.0201(3) 0.0196(3) 0.0172(3) 0.0015(3) 0.0002(2) -0.0037(2)
C13A 0.018(3) 0.020(2) 0.020(3) 0.0042(18) 0.002(2) 0.002(2)
C14A 0.027(2) 0.0186(19) 0.020(2) 0.0021(16) 0.0067(16) 0.0068(15)
C15A 0.029(2) 0.023(2) 0.031(2) 0.0003(18) 0.012(2) 0.0089(18)
C16A 0.023(3) 0.036(4) 0.028(3) -0.007(3) 0.002(2) 0.001(3)
C17A 0.029(3) 0.040(3) 0.020(2) -0.002(2) 0.0107(19) 0.007(2)
C18A 0.030(3) 0.026(2) 0.024(2) -0.0026(19) 0.012(2) 0.0017(18)
C19A 0.033(4) 0.028(3) 0.027(3) -0.007(3) 0.011(3) -0.006(3)
C20A 0.027(2) 0.0194(19) 0.022(2) 0.0026(16) 0.0073(17) 0.0040(17)
C21A 0.0190(19) 0.024(2) 0.025(2) 0.0020(16) 0.0036(16) -0.0023(17)
C22A 0.024(2) 0.021(2) 0.023(2) 0.0085(19) 0.0006(18) 0.0006(19)
C23A 0.0167(19) 0.026(2) 0.024(2) 0.0079(17) -0.0056(15) -0.0060(17)
C24A 0.0172(18) 0.0193(19) 0.029(2) 0.0022(15) -0.0011(16) -0.0050(17)

loop_
_atom_type_symbol
_atom_type_description
_atom_type_scat_dispersion_real
_atom_type_scat_dispersion_imag
_atom_type_scat_source
C C 0.0033 0.0016 'International Tables Vol C Tables 4.2.6.8 and 6.1.1.4'
H H 0.0000 0.0000 'International Tables Vol C Tables 4.2.6.8 and 6.1.1.4'
N N 0.0061 0.0033 'International Tables Vol C Tables 4.2.6.8 and 6.1.1.4'
O O 0.0106 0.0060 'International Tables Vol C Tables 4.2.6.8 and 6.1.1.4'
S S 0.1246 0.1234 'International Tables Vol C Tables 4.2.6.8 and 6.1.1.4'

loop_
_geom_angle_atom_site_label_1
_geom_angle_atom_site_label_2
_geom_angle_atom_site_label_3
_geom_angle
O2 S1 O1 118.96(3)
O2 S1 N2 107.86(3)
O1 S1 N2 106.36(3)
O2 S1 C6 107.06(3)
O1 S1 C6 110.06(3)
N2 S1 C6 105.80(3)
C1 N1 C12 115.52(5)
C1 N1 C11 113.81(5)
C12 N1 C11 109.18(6)
C13A N2 S1 120.1(3)
C13 N2 S1 120.51(5)
C13A N2 H2' 108.1(8)
C13 N2 H2' 118.7(8)
S1 N2 H2' 114.0(8)
C2 C1 N1 122.44(6)
C2 C1 C10 119.27(5)
N1 C1 C10 118.25(5)
C1 C2 C3 120.54(6)
C1 C2 H2 119.7
C3 C2 H2 119.7
C4 C3 C2 121.40(6)
C4 C3 H3 119.3
C2 C3 H3 119.3
C3 C4 C5 120.18(6)
C3 C4 H4 119.9
C5 C4 H4 119.9
C4 C5 C10 119.02(5)
C4 C5 C6 123.51(5)
C10 C5 C6 117.47(5)
C7 C6 C5 121.47(6)
C7 C6 S1 116.88(5)
C5 C6 S1 121.32(4)
C6 C7 C8 120.09(6)
C6 C7 H7 120.0
C8 C7 H7 120.0
C9 C8 C7 120.25(6)
C9 C8 H8 119.9
C7 C8 H8 119.9
C8 C9 C10 121.13(6)
C8 C9 H9 119.4
C10 C9 H9 119.4
C9 C10 C5 119.36(6)
C9 C10 C1 121.17(5)
C5 C10 C1 119.40(5)
N2 C13 C14 109.15(7)
N2 C13 C24 109.92(7)
C14 C13 C24 113.43(8)
N2 C13 H13 106.9(7)
C14 C13 H13 108.6(7)
C24 C13 H13 108.6(7)
C13 C14 C15 114.52(7)
C13 C14 H14A 108.1(7)
C15 C14 H14A 109.8(7)
C13 C14 H14B 108.7(8)
C15 C14 H14B 109.0(8)
H14A C14 H14B 106.4(10)
C16 C15 C14 114.73(7)
C16 C15 H15A 107.5(7)
C14 C15 H15A 109.5(7)
C16 C15 H15B 110.7(7)
C14 C15 H15B 106.8(7)
H15A C15 H15B 107.3(10)
C17 C16 C15 114.29(9)
C17 C16 H16A 109.8(7)
C15 C16 H16A 107.3(7)
C17 C16 H16B 107.1(8)
C15 C16 H16B 109.5(8)
H16A C16 H16B 108.7(10)
C16 C17 C18 113.83(8)
C16 C17 H17A 111.3(7)
C18 C17 H17A 108.4(7)
C16 C17 H17B 106.6(8)
C18 C17 H17B 112.2(8)
H17A C17 H17B 104.0(11)
C17 C18 C19 113.18(8)
C17 C18 H18A 109.7(8)
C19 C18 H18A 109.2(8)
C17 C18 H18B 110.7(10)
C19 C18 H18B 108.9(10)
H18A C18 H18B 104.8(13)
C20 C19 C18 113.27(9)
C20 C19 H19A 112.0(8)
C18 C19 H19A 106.7(8)
C20 C19 H19B 111.1(9)
C18 C19 H19B 111.6(9)
H19A C19 H19B 101.6(11)
C21 C20 C19 114.27(8)
C21 C20 H20A 110.5(7)
C19 C20 H20A 109.0(7)
C21 C20 H20B 107.2(8)
C19 C20 H20B 108.6(8)
H20A C20 H20B 107.0(11)
C20 C21 C22 114.80(7)
C20 C21 H21A 107.6(8)
C22 C21 H21A 109.4(8)
C20 C21 H21B 108.1(7)
C22 C21 H21B 107.9(7)
H21A C21 H21B 108.9(11)
C23 C22 C21 113.82(7)
C23 C22 H22A 110.1(7)
C21 C22 H22A 108.2(7)
C23 C22 H22B 109.2(7)
C21 C22 H22B 109.6(8)
H22A C22 H22B 105.6(10)
C22 C23 C24 113.38(7)
C22 C23 H23A 110.0(7)
C24 C23 H23A 109.5(7)
C22 C23 H23B 107.4(7)
C24 C23 H23B 111.7(7)
H23A C23 H23B 104.5(10)
C23 C24 C13 113.65(7)
C23 C24 H24A 108.5(7)
C13 C24 H24A 108.0(7)
C23 C24 H24B 110.5(7)
C13 C24 H24B 108.5(7)
H24A C24 H24B 107.6(10)
N2 C13A C24A 105.5(5)
N2 C13A C14A 112.5(5)
C24A C13A C14A 114.0(6)
C24A C13A H13 98.5(9)
N2 C13A H13A 108.2
C13A C14A C15A 113.2(5)
C13A C14A H14C 108.9
C15A C14A H14C 108.9
H15A C14A H14C 109.7
C13A C14A H14D 108.9
C15A C14A H14D 108.9
H14C C14A H14D 107.8
C16A C15A C14A 114.1(5)
C16A C15A H15C 108.7
C14A C15A H15C 108.7
C16A C15A H15D 108.7
C14A C15A H15D 108.7
H15C C15A H15D 107.6
C15A C16A C17A 112.8(6)
C15A C16A H16C 109.0
C17A C16A H16C 109.0
C15A C16A H16D 109.0
C17A C16A H16D 109.0
H16C C16A H16D 107.8
C18A C17A C16A 114.7(5)
C18A C17A H17C 108.6
C16A C17A H17C 108.6
C18A C17A H17D 108.6
C16A C17A H17D 108.6
H17C C17A H17D 107.6
C19A C18A H18C 108.0
C17A C18A H18C 108.0
C19A C18A H18D 108.0
C17A C18A H18D 108.0
H18C C18A H18D 107.2
C18A C19A C20A 118.1(7)
C18A C19A H19C 107.8
C20A C19A H19C 107.8
C18A C19A H19D 107.8
C20A C19A H19D 107.8
H19C C19A H19D 107.1
C19A C20A C21A 114.6(5)
C19A C20A H20C 108.6
C21A C20A H20C 108.6
C19A C20A H20D 108.6
C21A C20A H20D 108.6
H20C C20A H20D 107.6
C22A C21A C20A 114.9(5)
C22A C21A H21C 108.6
C20A C21A H21C 108.6
C22A C21A H21D 108.6
C20A C21A H21D 108.6
H21C C21A H21D 107.5
C23A C22A C21A 116.7(5)
C23A C22A H22B 115.8(9)
C21A C22A H22B 110.4(9)
C23A C22A H22C 108.1
C21A C22A H22C 108.1
C23A C22A H22D 108.1
C21A C22A H22D 108.1
H22C C22A H22D 107.3
C24A C23A H23B 112.0(6)
C24A C23A H24A 94.1(8)
C24A C23A H24B 45.9(5)
C22A C23A H23C 108.6
C24A C23A H23C 108.6
C22A C23A H23D 108.6
C24A C23A H23D 108.6
H23C C23A H23D 107.6
C13A C24A C23A 115.7(5)
C13A C24A H24C 108.4
C23A C24A H24C 108.4
C13A C24A H24D 108.4
C23A C24A H24D 108.4
H24C C24A H24D 107.4

loop_
_geom_bond_atom_site_label_1
_geom_bond_atom_site_label_2
_geom_bond_distance
S1 O2 1.4328(5)
S1 O1 1.4428(5)
S1 N2 1.6157(6)
S1 C6 1.7781(7)
N1 C1 1.4140(8)
N1 C12 1.4570(9)
N1 C11 1.4687(8)
N2 C13A 1.487(7)
N2 C13 1.4891(12)
N2 H2' 0.835(12)
C1 C2 1.3818(8)
C1 C10 1.4357(9)
C2 C3 1.4080(9)
C2 H2 0.9500
C3 C4 1.3686(9)
C3 H3 0.9500
C4 C5 1.4178(8)
C4 H4 0.9500
C5 C10 1.4298(8)
C5 C6 1.4341(8)
C6 C7 1.3760(9)
C7 C8 1.4105(10)
C7 H7 0.9500
C8 C9 1.3694(10)
C8 H8 0.9500
C9 C10 1.4209(8)
C9 H9 0.9500
C11 H11A 0.9800
C11 H11B 0.9800
C11 H11C 0.9800
C12 H12A 0.9800
C12 H12B 0.9800
C12 H12C 0.9800
C13 C14 1.5344(12)
C13 C24 1.5384(13)
C13 H13 0.954(11)
C14 C15 1.5352(12)
C14 H14A 1.045(12)
C14 H14B 0.970(13)
C15 C16 1.5331(15)
C15 H15A 0.991(12)
C15 H15B 1.012(13)
C16 C17 1.5296(14)
C16 H16A 1.012(12)
C16 H16B 0.994(13)
C17 C18 1.5312(13)
C17 H17A 0.998(13)
C17 H17B 1.040(15)
C18 C19 1.5324(16)
C18 H18A 1.045(15)
C18 H18B 0.974(17)
C19 C20 1.5323(16)
C19 H19A 0.941(13)
C19 H19B 1.006(15)
C20 C21 1.5280(13)
C20 H20A 1.031(12)
C20 H20B 0.959(14)
C21 C22 1.5340(13)
C21 H21A 0.975(13)
C21 H21B 1.001(12)
C22 C23 1.5292(13)
C22 H22A 1.017(12)
C22 H22B 1.017(13)
C23 C24 1.5326(11)
C23 H23A 0.997(12)
C23 H23B 1.003(13)
C24 H24A 1.011(12)
C24 H24B 0.965(13)
C13A C24A 1.501(8)
C13A C14A 1.516(8)
C13A H13 0.968(13)
C13A H13A 1.0000
C14A C15A 1.538(7)
C14A H14C 0.9900
C14A H14D 0.9900
C15A C16A 1.516(10)
C15A H15C 0.9900
C15A H15D 0.9900
C16A C17A 1.545(10)
C16A H16C 0.9900
C16A H16D 0.9900
C17A C18A 1.521(9)
C17A H17C 0.9900
C17A H17D 0.9900
C18A C19A 1.494(10)
C18A H18C 0.9900
C18A H18D 0.9900
C19A C20A 1.501(10)
C19A H19C 0.9900
C19A H19D 0.9900
C20A C21A 1.523(7)
C20A H20C 0.9900
C20A H20D 0.9900
C21A C22A 1.507(8)
C21A H21C 0.9900
C21A H21D 0.9900
C22A C23A 1.490(8)
C22A H22C 0.9900
C22A H22D 0.9900
C23A C24A 1.513(7)
C23A H23C 0.9900
C23A H23D 0.9900
C24A H24C 0.9900
C24A H24D 0.9900

loop_
_geom_hbond_atom_site_label_D
_geom_hbond_atom_site_label_H
_geom_hbond_atom_site_label_A
_geom_hbond_site_symmetry_A
_geom_hbond_distance_DH
_geom_hbond_distance_HA
_geom_hbond_distance_DA
_geom_hbond_angle_DHA
_geom_hbond_publ_flag
N2 H2 O1 3_566 0.835(12) 2.280(10) 3.0650(10) 154.0(10) y
C4 H4 O1 . 0.95 2.34 3.0260(10) 128 y
C20 H20A <i>Cg</i>A 1_655 1.031(12) 2.880(10) 3.5950(10) 126.0(10) y
C20 H20B <i>Cg</i>B 1_655 0.959(14) 2.840(10) 3.6130(10) 140.0(10) y
C20A H20D <i>Cg</i>B 1_655 0.99 2.81 3.7920(10) 170 y

loop_
_geom_torsion_atom_site_label_1
_geom_torsion_atom_site_label_2
_geom_torsion_atom_site_label_3
_geom_torsion_atom_site_label_4
_geom_torsion
O2 S1 N2 C13A 62.8(3)
O1 S1 N2 C13A -168.5(3)
C6 S1 N2 C13A -51.5(3)
O2 S1 N2 C13 42.85(6)
O1 S1 N2 C13 171.52(6)
C6 S1 N2 C13 -71.44(6)
C12 N1 C1 C2 -14.76(9)
C11 N1 C1 C2 112.73(7)
C12 N1 C1 C10 163.04(6)
C11 N1 C1 C10 -69.47(7)
N1 C1 C2 C3 -179.36(6)
C10 C1 C2 C3 2.87(9)
C1 C2 C3 C4 0.86(10)
C2 C3 C4 C5 -2.33(10)
C3 C4 C5 C10 0.04(9)
C3 C4 C5 C6 -178.96(6)
C4 C5 C6 C7 175.23(6)
C10 C5 C6 C7 -3.79(9)
C4 C5 C6 S1 -11.56(8)
C10 C5 C6 S1 169.42(4)
O2 S1 C6 C7 -6.61(6)
O1 S1 C6 C7 -137.25(5)
N2 S1 C6 C7 108.23(5)
O2 S1 C6 C5 179.88(5)
O1 S1 C6 C5 49.24(6)
N2 S1 C6 C5 -65.28(5)
C5 C6 C7 C8 -0.35(10)
S1 C6 C7 C8 -173.85(5)
C6 C7 C8 C9 2.78(10)
C7 C8 C9 C10 -0.90(10)
C8 C9 C10 C5 -3.35(9)
C8 C9 C10 C1 179.58(6)
C4 C5 C10 C9 -173.51(6)
C6 C5 C10 C9 5.55(8)
C4 C5 C10 C1 3.62(8)
C6 C5 C10 C1 -177.32(5)
C2 C1 C10 C9 172.01(6)
N1 C1 C10 C9 -5.86(8)
C2 C1 C10 C5 -5.06(8)
N1 C1 C10 C5 177.07(5)
C13A N2 C13 C14 42.4(10)
S1 N2 C13 C14 136.27(6)
C13A N2 C13 C24 167.4(11)
S1 N2 C13 C24 -98.73(7)
N2 C13 C14 C15 -81.47(9)
C24 C13 C14 C15 155.60(7)
C13 C14 C15 C16 -64.30(10)
C14 C15 C16 C17 -65.13(10)
C15 C16 C17 C18 165.48(8)
C16 C17 C18 C19 -72.80(12)
C17 C18 C19 C20 -71.53(13)
C18 C19 C20 C21 155.92(8)
C19 C20 C21 C22 -64.74(11)
C20 C21 C22 C23 -65.97(11)
C21 C22 C23 C24 165.03(7)
C22 C23 C24 C13 -71.56(10)
N2 C13 C24 C23 165.44(7)
C14 C13 C24 C23 -72.05(9)
C13 N2 C13A C24A -32.4(8)
S1 N2 C13A C24A -128.7(4)
C13 N2 C13A C14A -157.3(15)
S1 N2 C13A C14A 106.4(5)
N2 C13A C14A C15A -166.6(5)
C24A C13A C14A C15A 73.3(7)
C13A C14A C15A C16A 66.8(7)
C14A C15A C16A C17A -164.6(5)
C15A C16A C17A C18A 69.2(8)
C16A C17A C18A C19A 64.7(8)
C17A C18A C19A C20A -153.6(6)
C18A C19A C20A C21A 68.7(8)
C19A C20A C21A C22A 70.4(7)
C20A C21A C22A C23A -163.5(5)
C21A C22A C23A C24A 67.6(6)
N2 C13A C24A C23A 79.3(6)
C14A C13A C24A C23A -156.7(5)
C22A C23A C24A C13A 67.2(7)
